data_7050152
loop_
_publ_author_name
'Bond, Andrew D.'

_publ_section_title
;
 On the crystal structures and melting point alternation of the n-alkyl
 carboxylic acids
;
_journal_coden_ASTM NJCHE5
_journal_issue 1
_journal_name_full 'New Journal of Chemistry'
_journal_page_first 104
_journal_page_last 114
_journal_paper_doi 10.1039/b307208h
_journal_volume 28
_journal_year 2004
_chemical_formula_moiety 'C12 H24 O2'
_chemical_formula_sum 'C12 H24 O2'
_chemical_formula_weight 200.31
_chemical_melting_point 317
_chemical_name_common 'dodecanoic acid'
_chemical_name_systematic 'dodecanoic acid'
_space_group_IT_number 14
_symmetry_cell_setting monoclinic
_symmetry_space_group_name_Hall '-P 2ybc'
_symmetry_space_group_name_H-M 'P 1 21/c 1'
_atom_sites_solution_hydrogens geom
_atom_sites_solution_primary direct
_atom_sites_solution_secondary difmap
_cell_angle_alpha 90.00
_cell_angle_beta 98.006(2)
_cell_angle_gamma 90.00
_cell_formula_units_Z 4
_cell_length_a 27.563(2)
_cell_length_b 4.9627(3)
_cell_length_c 9.5266(6)
_cell_measurement_reflns_used 58223
_cell_measurement_temperature 270(2)
_cell_measurement_theta_max 22.46
_cell_measurement_theta_min 1.02
_cell_volume 1290.41(15)
_computing_cell_refinement 'HKL Scalepack (Otwinowski & Minor, 1997)'
_computing_data_collection 'Collect (Nonius, 1998)'
_computing_data_reduction
;
HKL Denzo and Scalepack (Otwinowski & Minor, 1997)
;
_computing_publication_material 'SHELXTL v6.12 (Bruker AXS, 2001)'
_computing_structure_refinement 'SHELXTL v6.12 (Bruker AXS, 2001)'
_computing_structure_solution 'SIR-92 (Altomare et al., 1994)'
_diffrn_ambient_temperature 270(2)
_diffrn_measured_fraction_theta_full 0.956
_diffrn_measured_fraction_theta_max 0.956
_diffrn_measurement_device_type 'Nonius KappaCCD'
_diffrn_measurement_method 'Thin slice \w and \f scans'
_diffrn_radiation_monochromator graphite
_diffrn_radiation_source 'fine-focus sealed tube'
_diffrn_radiation_type MoK\a
_diffrn_radiation_wavelength 0.7107
_diffrn_reflns_av_R_equivalents 0.0994
_diffrn_reflns_av_sigmaI/netI 0.0617
_diffrn_reflns_limit_h_max 29
_diffrn_reflns_limit_h_min -29
_diffrn_reflns_limit_k_max 4
_diffrn_reflns_limit_k_min -5
_diffrn_reflns_limit_l_max 10
_diffrn_reflns_limit_l_min -10
_diffrn_reflns_number 5775
_diffrn_reflns_theta_full 22.45
_diffrn_reflns_theta_max 22.45
_diffrn_reflns_theta_min 4.17
_diffrn_standards_number 0
_exptl_absorpt_coefficient_mu 0.068
_exptl_absorpt_correction_T_max 0.990
_exptl_absorpt_correction_T_min 0.585
_exptl_absorpt_correction_type multi-scan
_exptl_absorpt_process_details 'Sortav Blessing (1995)'
_exptl_crystal_colour colourless
_exptl_crystal_density_diffrn 1.031
_exptl_crystal_density_method 'not measured'
_exptl_crystal_description cylinder
_exptl_crystal_F_000 448
_exptl_crystal_size_length 0.35
_exptl_crystal_size_rad 0.15
_refine_diff_density_max 0.193
_refine_diff_density_min -0.173
_refine_diff_density_rms 0.037
_refine_ls_extinction_method none
_refine_ls_goodness_of_fit_ref 1.186
_refine_ls_hydrogen_treatment mixed
_refine_ls_matrix_type full
_refine_ls_number_parameters 132
_refine_ls_number_reflns 1614
_refine_ls_number_restraints 1
_refine_ls_restrained_S_all 1.186
_refine_ls_R_factor_all 0.0881
_refine_ls_R_factor_gt 0.0671
_refine_ls_shift/su_max 0.000
_refine_ls_shift/su_mean 0.000
_refine_ls_structure_factor_coef Fsqd
_refine_ls_weighting_details 'calc w=1/[\s^2^(Fo^2^)+(0.0704P)^2^+0.4277P] where P=(Fo^2^+2Fc^2^)/3'
_refine_ls_weighting_scheme calc
_refine_ls_wR_factor_gt 0.1621
_refine_ls_wR_factor_ref 0.1813
_reflns_number_gt 1258
_reflns_number_total 1614
_reflns_threshold_expression I>2\s(I)
_cod_data_source_file b307208h.txt
_cod_data_source_block C12
_cod_original_sg_symbol_H-M P2(1)/c
_cod_database_code 7050152

loop_
_symmetry_equiv_pos_as_xyz
'x, y, z'
'-x, y+1/2, -z+1/2'
'-x, -y, -z'
'x, -y-1/2, z-1/2'

loop_
_atom_site_label
_atom_site_type_symbol
_atom_site_fract_x
_atom_site_fract_y
_atom_site_fract_z
_atom_site_U_iso_or_equiv
_atom_site_adp_type
_atom_site_occupancy
_atom_site_symmetry_multiplicity
_atom_site_calc_flag
_atom_site_refinement_flags
_atom_site_disorder_assembly
_atom_site_disorder_group
O1 O 0.05420(8) 0.6093(4) 0.9444(2) 0.0641(7) Uani 1 1 d D . .
H1 H 0.0329(15) 0.638(12) 0.996(5) 0.19(3) Uiso 1 1 d D . .
O2 O 0.00620(7) 0.2607(4) 0.8759(2) 0.0654(7) Uani 1 1 d . . .
C1 C 0.04368(10) 0.4083(6) 0.8667(3) 0.0508(8) Uani 1 1 d . . .
C2 C 0.07515(11) 0.3313(5) 0.7584(3) 0.0552(8) Uani 1 1 d . . .
H2A H 0.0551 0.3367 0.6662 0.066 Uiso 1 1 calc R . .
H2B H 0.0853 0.1458 0.7759 0.066 Uiso 1 1 calc R . .
C3 C 0.12048(11) 0.4982(5) 0.7501(3) 0.0572(8) Uani 1 1 d . . .
H3A H 0.1418 0.4873 0.8399 0.069 Uiso 1 1 calc R . .
H3B H 0.1111 0.6853 0.7342 0.069 Uiso 1 1 calc R . .
C4 C 0.14840(10) 0.4051(6) 0.6320(3) 0.0600(8) Uani 1 1 d . . .
H4A H 0.1547 0.2135 0.6438 0.072 Uiso 1 1 calc R . .
H4B H 0.1274 0.4294 0.5423 0.072 Uiso 1 1 calc R . .
C5 C 0.19623(11) 0.5442(6) 0.6232(3) 0.0630(9) Uani 1 1 d . . .
H5A H 0.2174 0.5211 0.7126 0.076 Uiso 1 1 calc R . .
H5B H 0.1902 0.7356 0.6096 0.076 Uiso 1 1 calc R . .
C6 C 0.22263(11) 0.4412(6) 0.5045(3) 0.0661(9) Uani 1 1 d . . .
H6A H 0.2265 0.2477 0.5151 0.079 Uiso 1 1 calc R . .
H6B H 0.2019 0.4737 0.4152 0.079 Uiso 1 1 calc R . .
C7 C 0.27226(12) 0.5626(6) 0.4961(3) 0.0698(9) Uani 1 1 d . . .
H7A H 0.2928 0.5342 0.5861 0.084 Uiso 1 1 calc R . .
H7B H 0.2684 0.7555 0.4825 0.084 Uiso 1 1 calc R . .
C8 C 0.29836(11) 0.4502(6) 0.3788(3) 0.0684(9) Uani 1 1 d . . .
H8A H 0.3014 0.2567 0.3913 0.082 Uiso 1 1 calc R . .
H8B H 0.2780 0.4821 0.2888 0.082 Uiso 1 1 calc R . .
C9 C 0.34844(12) 0.5648(7) 0.3707(4) 0.0749(10) Uani 1 1 d . . .
H9A H 0.3689 0.5332 0.4607 0.090 Uiso 1 1 calc R . .
H9B H 0.3454 0.7583 0.3578 0.090 Uiso 1 1 calc R . .
C10 C 0.37407(12) 0.4509(7) 0.2537(4) 0.0758(10) Uani 1 1 d . . .
H10A H 0.3766 0.2571 0.2657 0.091 Uiso 1 1 calc R . .
H10B H 0.3539 0.4852 0.1637 0.091 Uiso 1 1 calc R . .
C11 C 0.42436(14) 0.5624(8) 0.2474(4) 0.0936(12) Uani 1 1 d . . .
H11A H 0.4447 0.5255 0.3369 0.112 Uiso 1 1 calc R . .
H11B H 0.4219 0.7565 0.2368 0.112 Uiso 1 1 calc R . .
C12 C 0.44958(15) 0.4505(9) 0.1285(5) 0.1113(14) Uani 1 1 d . . .
H12A H 0.4812 0.5333 0.1310 0.167 Uiso 1 1 calc R . .
H12B H 0.4301 0.4881 0.0391 0.167 Uiso 1 1 calc R . .
H12C H 0.4535 0.2592 0.1399 0.167 Uiso 1 1 calc R . .

loop_
_atom_site_aniso_label
_atom_site_aniso_U_11
_atom_site_aniso_U_22
_atom_site_aniso_U_33
_atom_site_aniso_U_23
_atom_site_aniso_U_13
_atom_site_aniso_U_12
O1 0.0697(15) 0.0637(13) 0.0625(13) -0.0174(11) 0.0222(11) -0.0043(11)
O2 0.0710(14) 0.0594(13) 0.0700(14) -0.0123(10) 0.0248(10) -0.0139(11)
C1 0.0563(19) 0.0476(16) 0.0492(16) -0.0055(14) 0.0093(13) 0.0065(14)
C2 0.0630(19) 0.0492(15) 0.0558(17) -0.0058(13) 0.0165(14) 0.0038(14)
C3 0.066(2) 0.0501(16) 0.0579(18) -0.0031(13) 0.0170(15) 0.0054(14)
C4 0.0614(19) 0.0587(17) 0.0639(18) -0.0084(14) 0.0225(15) -0.0006(15)
C5 0.065(2) 0.0583(18) 0.070(2) -0.0018(15) 0.0221(16) 0.0042(15)
C6 0.066(2) 0.0653(19) 0.071(2) -0.0031(15) 0.0251(16) -0.0021(16)
C7 0.071(2) 0.067(2) 0.075(2) -0.0027(16) 0.0240(17) -0.0018(16)
C8 0.069(2) 0.0663(19) 0.075(2) 0.0001(16) 0.0271(17) 0.0021(16)
C9 0.071(2) 0.075(2) 0.085(2) -0.0013(18) 0.0306(18) -0.0040(18)
C10 0.070(2) 0.079(2) 0.084(2) 0.0032(18) 0.0290(18) 0.0053(18)
C11 0.077(2) 0.107(3) 0.105(3) -0.005(2) 0.042(2) -0.007(2)
C12 0.090(3) 0.140(4) 0.114(3) 0.006(3) 0.050(2) 0.009(3)

loop_
_atom_type_symbol
_atom_type_description
_atom_type_scat_dispersion_real
_atom_type_scat_dispersion_imag
_atom_type_scat_source
C C 0.0033 0.0016 'International Tables Vol C Tables 4.2.6.8 and 6.1.1.4'
H H 0.0000 0.0000 'International Tables Vol C Tables 4.2.6.8 and 6.1.1.4'
O O 0.0106 0.0060 'International Tables Vol C Tables 4.2.6.8 and 6.1.1.4'

loop_
_geom_angle_atom_site_label_1
_geom_angle_atom_site_label_2
_geom_angle_atom_site_label_3
_geom_angle
_geom_angle_site_symmetry_1
_geom_angle_site_symmetry_3
_geom_angle_publ_flag
C1 O1 H1 111(4) . . ?
O1 C1 O2 122.6(2) . . ?
O1 C1 C2 120.4(3) . . ?
O2 C1 C2 117.1(2) . . ?
C1 C2 C3 117.5(2) . . ?
C1 C2 H2A 107.9 . . ?
C3 C2 H2A 107.9 . . ?
C1 C2 H2B 107.9 . . ?
C3 C2 H2B 107.9 . . ?
H2A C2 H2B 107.2 . . ?
C2 C3 C4 112.3(2) . . ?
C2 C3 H3A 109.1 . . ?
C4 C3 H3A 109.1 . . ?
C2 C3 H3B 109.1 . . ?
C4 C3 H3B 109.1 . . ?
H3A C3 H3B 107.9 . . ?
C5 C4 C3 116.1(2) . . ?
C5 C4 H4A 108.3 . . ?
C3 C4 H4A 108.3 . . ?
C5 C4 H4B 108.3 . . ?
C3 C4 H4B 108.3 . . ?
H4A C4 H4B 107.4 . . ?
C4 C5 C6 113.8(3) . . ?
C4 C5 H5A 108.8 . . ?
C6 C5 H5A 108.8 . . ?
C4 C5 H5B 108.8 . . ?
C6 C5 H5B 108.8 . . ?
H5A C5 H5B 107.7 . . ?
C7 C6 C5 116.0(3) . . ?
C7 C6 H6A 108.3 . . ?
C5 C6 H6A 108.3 . . ?
C7 C6 H6B 108.3 . . ?
C5 C6 H6B 108.3 . . ?
H6A C6 H6B 107.4 . . ?
C6 C7 C8 114.8(3) . . ?
C6 C7 H7A 108.6 . . ?
C8 C7 H7A 108.6 . . ?
C6 C7 H7B 108.6 . . ?
C8 C7 H7B 108.6 . . ?
H7A C7 H7B 107.5 . . ?
C9 C8 C7 115.5(3) . . ?
C9 C8 H8A 108.4 . . ?
C7 C8 H8A 108.4 . . ?
C9 C8 H8B 108.4 . . ?
C7 C8 H8B 108.4 . . ?
H8A C8 H8B 107.5 . . ?
C8 C9 C10 115.0(3) . . ?
C8 C9 H9A 108.5 . . ?
C10 C9 H9A 108.5 . . ?
C8 C9 H9B 108.5 . . ?
C10 C9 H9B 108.5 . . ?
H9A C9 H9B 107.5 . . ?
C11 C10 C9 114.9(3) . . ?
C11 C10 H10A 108.5 . . ?
C9 C10 H10A 108.5 . . ?
C11 C10 H10B 108.5 . . ?
C9 C10 H10B 108.5 . . ?
H10A C10 H10B 107.5 . . ?
C10 C11 C12 114.7(3) . . ?
C10 C11 H11A 108.6 . . ?
C12 C11 H11A 108.6 . . ?
C10 C11 H11B 108.6 . . ?
C12 C11 H11B 108.6 . . ?
H11A C11 H11B 107.6 . . ?
C11 C12 H12A 109.5 . . ?
C11 C12 H12B 109.5 . . ?
H12A C12 H12B 109.5 . . ?
C11 C12 H12C 109.5 . . ?
H12A C12 H12C 109.5 . . ?
H12B C12 H12C 109.5 . . ?

loop_
_geom_bond_atom_site_label_1
_geom_bond_atom_site_label_2
_geom_bond_distance
_geom_bond_site_symmetry_2
_geom_bond_publ_flag
O1 C1 1.252(3) . ?
O1 H1 0.83(1) . ?
O2 C1 1.279(3) . ?
C1 C2 1.487(4) . ?
C2 C3 1.510(4) . ?
C2 H2A 0.9700 . ?
C2 H2B 0.9700 . ?
C3 C4 1.521(4) . ?
C3 H3A 0.9700 . ?
C3 H3B 0.9700 . ?
C4 C5 1.501(4) . ?
C4 H4A 0.9700 . ?
C4 H4B 0.9700 . ?
C5 C6 1.516(4) . ?
C5 H5A 0.9700 . ?
C5 H5B 0.9700 . ?
C6 C7 1.507(4) . ?
C6 H6A 0.9700 . ?
C6 H6B 0.9700 . ?
C7 C8 1.517(4) . ?
C7 H7A 0.9700 . ?
C7 H7B 0.9700 . ?
C8 C9 1.505(4) . ?
C8 H8A 0.9700 . ?
C8 H8B 0.9700 . ?
C9 C10 1.510(4) . ?
C9 H9A 0.9700 . ?
C9 H9B 0.9700 . ?
C10 C11 1.502(5) . ?
C10 H10A 0.9700 . ?
C10 H10B 0.9700 . ?
C11 C12 1.515(5) . ?
C11 H11A 0.9700 . ?
C11 H11B 0.9700 . ?
C12 H12A 0.9600 . ?
C12 H12B 0.9600 . ?
C12 H12C 0.9600 . ?

loop_
_cod_related_entry_id
_cod_related_entry_database
_cod_related_entry_code
1 ChemSpider 3756
